data_7003891
loop_
_publ_author_name
'Dorsey, Christopher L.'
'Jewula, Pawel'
'Hudnall, Todd W.'
'Hoefelmeyer, James D.'
'Taylor, Thomas J.'
'Honesty, Nicole R.'
'Chiu, Ching-Wen'
'Schulte, Marcus'
'Gabba\"i, Fran\,cois P.'

_publ_section_title
;
 Fluoride ion complexation by a B2/Hg heteronuclear tridentate lewis
 acid
;
_journal_issue 33
_journal_name_full 'Dalton Transactions'
_journal_page_first 4442
_journal_page_last 4450
_journal_paper_doi 10.1039/b801040d
_journal_year 2008
_chemical_formula_moiety 1-{Mes2B}-(m2-F)-8-{Me2B}C10H6
_chemical_formula_sum 'C36 H52 B2 F N3 S'
_chemical_formula_weight 599.49
_chemical_name_systematic
;
?
;
_space_group_IT_number 14
_symmetry_cell_setting monoclinic
_symmetry_space_group_name_Hall '-P 2ybc'
_symmetry_space_group_name_H-M 'P 1 21/c 1'
_atom_sites_solution_hydrogens geom
_atom_sites_solution_primary direct
_atom_sites_solution_secondary difmap
_audit_creation_method SHELXL-97
_cell_angle_alpha 90.00
_cell_angle_beta 114.742(5)
_cell_angle_gamma 90.00
_cell_formula_units_Z 4
_cell_length_a 10.5814(15)
_cell_length_b 17.441(2)
_cell_length_c 20.6449(19)
_cell_measurement_reflns_used 915
_cell_measurement_temperature 110(2)
_cell_measurement_theta_max 40.455
_cell_measurement_theta_min 4.238
_cell_volume 3460.3(7)
_computing_cell_refinement 'Bruker SAINT'
_computing_data_collection 'Bruker SMART'
_computing_data_reduction 'Bruker SAINT'
_computing_molecular_graphics 'Bruker SHELXTL'
_computing_publication_material 'Bruker SHELXTL'
_computing_structure_refinement 'SHELXL-97 (Sheldrick, 1997)'
_computing_structure_solution 'SHELXS-97 (Sheldrick, 1990)'
_diffrn_ambient_temperature 110(2)
_diffrn_measured_fraction_theta_full 0.999
_diffrn_measured_fraction_theta_max 0.999
_diffrn_measurement_device_type 'CCD area detector'
_diffrn_measurement_method 'phi and omega scans'
_diffrn_radiation_monochromator graphite
_diffrn_radiation_source 'fine-focus sealed tube'
_diffrn_radiation_type MoK\a
_diffrn_radiation_wavelength 0.71073
_diffrn_reflns_av_R_equivalents 0.0460
_diffrn_reflns_av_sigmaI/netI 0.0624
_diffrn_reflns_limit_h_max 12
_diffrn_reflns_limit_h_min -9
_diffrn_reflns_limit_k_max 19
_diffrn_reflns_limit_k_min -19
_diffrn_reflns_limit_l_max 17
_diffrn_reflns_limit_l_min -23
_diffrn_reflns_number 15743
_diffrn_reflns_theta_full 24.00
_diffrn_reflns_theta_max 24.00
_diffrn_reflns_theta_min 1.59
_exptl_absorpt_coefficient_mu 0.127
_exptl_absorpt_correction_type none
_exptl_absorpt_process_details none
_exptl_crystal_colour colorless
_exptl_crystal_density_diffrn 1.151
_exptl_crystal_density_method 'not measured'
_exptl_crystal_description block
_exptl_crystal_F_000 1296
_exptl_crystal_size_max 0.23
_exptl_crystal_size_mid 0.20
_exptl_crystal_size_min 0.20
_refine_diff_density_max 1.084
_refine_diff_density_min -0.470
_refine_diff_density_rms 0.137
_refine_ls_extinction_method none
_refine_ls_goodness_of_fit_ref 1.093
_refine_ls_hydrogen_treatment constr
_refine_ls_matrix_type full
_refine_ls_number_parameters 388
_refine_ls_number_reflns 5424
_refine_ls_number_restraints 0
_refine_ls_restrained_S_all 1.093
_refine_ls_R_factor_all 0.1346
_refine_ls_R_factor_gt 0.0953
_refine_ls_shift/su_max 0.001
_refine_ls_shift/su_mean 0.000
_refine_ls_structure_factor_coef Fsqd
_refine_ls_weighting_details 'calc w=1/[\s^2^(Fo^2^)+(0.1593P)^2^+0.1429P] where P=(Fo^2^+2Fc^2^)/3'
_refine_ls_weighting_scheme calc
_refine_ls_wR_factor_gt 0.2222
_refine_ls_wR_factor_ref 0.2574
_reflns_number_gt 3526
_reflns_number_total 5424
_reflns_threshold_expression >2sigma(I)
_cod_data_source_file b801040d.txt
_cod_data_source_block f
_cod_depositor_comments
;
The following automatic conversions were performed:
'_symmetry_cell_setting' value 'Monoclinic' changed to 'monoclinic'
according to '/home/saulius/struct/CIF-dictionaries/cif_core.dic'
dictionary named 'cif_core.dic' version 2.4.1 from 2010-06-29.

Automatic conversion script
Id: cif_fix_enum 1527 2010-12-29 10:47:43Z saulius 
;
_cod_original_sg_symbol_H-M P21/c
_cod_database_code 7003891

loop_
_symmetry_equiv_pos_as_xyz
'x, y, z'
'-x, y+1/2, -z+1/2'
'-x, -y, -z'
'x, -y-1/2, z-1/2'

loop_
_atom_site_label
_atom_site_type_symbol
_atom_site_fract_x
_atom_site_fract_y
_atom_site_fract_z
_atom_site_U_iso_or_equiv
_atom_site_adp_type
_atom_site_occupancy
_atom_site_symmetry_multiplicity
_atom_site_calc_flag
_atom_site_refinement_flags
_atom_site_disorder_assembly
_atom_site_disorder_group
S1 S 0.13841(11) 0.29167(6) 0.36213(6) 0.0323(4) Uani 1 1 d . . .
F1 F 0.6593(2) 0.04657(13) 0.27822(11) 0.0321(6) Uani 1 1 d . . .
C1 C 0.4234(4) 0.0252(2) 0.2788(2) 0.0300(10) Uani 1 1 d . . .
C2 C 0.3344(4) 0.0343(2) 0.3111(2) 0.0343(11) Uani 1 1 d . . .
H2A H 0.3730 0.0421 0.3612 0.041 Uiso 1 1 calc R . .
C3 C 0.1884(5) 0.0325(2) 0.2735(3) 0.0410(12) Uani 1 1 d . . .
H3A H 0.1309 0.0381 0.2983 0.049 Uiso 1 1 calc R . .
C4 C 0.1306(5) 0.0229(3) 0.2021(3) 0.0433(12) Uani 1 1 d . . .
H4A H 0.0322 0.0209 0.1769 0.052 Uiso 1 1 calc R . .
C5 C 0.1547(6) 0.0051(3) 0.0894(3) 0.0491(14) Uani 1 1 d . . .
H5A H 0.0564 0.0037 0.0639 0.059 Uiso 1 1 calc R . .
C6 C 0.2366(6) -0.0031(3) 0.0537(3) 0.0540(15) Uani 1 1 d . . .
H6A H 0.1953 -0.0117 0.0037 0.065 Uiso 1 1 calc R . .
C7 C 0.3800(6) 0.0012(3) 0.0902(2) 0.0473(13) Uani 1 1 d . . .
H7A H 0.4346 -0.0035 0.0637 0.057 Uiso 1 1 calc R . .
C8 C 0.4484(5) 0.0119(2) 0.1637(2) 0.0352(11) Uani 1 1 d . . .
C9 C 0.3627(4) 0.0176(2) 0.2025(2) 0.0321(10) Uani 1 1 d . . .
C10 C 0.2153(5) 0.0156(2) 0.1643(2) 0.0375(11) Uani 1 1 d . . .
C11 C 0.6314(4) 0.0866(2) 0.3907(2) 0.0297(10) Uani 1 1 d . . .
C12 C 0.6696(4) 0.0707(2) 0.4638(2) 0.0302(10) Uani 1 1 d . . .
C13 C 0.7059(4) 0.1299(3) 0.5140(2) 0.0357(11) Uani 1 1 d . . .
H13A H 0.7330 0.1174 0.5628 0.043 Uiso 1 1 calc R . .
C14 C 0.7036(4) 0.2071(2) 0.4948(2) 0.0347(11) Uani 1 1 d . . .
C15 C 0.6582(4) 0.2225(2) 0.4231(2) 0.0323(10) Uani 1 1 d . . .
H15A H 0.6501 0.2745 0.4083 0.039 Uiso 1 1 calc R . .
C16 C 0.6236(4) 0.1652(2) 0.3715(2) 0.0285(10) Uani 1 1 d . . .
C17 C 0.6737(5) -0.0088(2) 0.4927(2) 0.0361(11) Uani 1 1 d . . .
H17A H 0.7028 -0.0062 0.5444 0.054 Uiso 1 1 calc R . .
H17B H 0.7401 -0.0401 0.4825 0.054 Uiso 1 1 calc R . .
H17C H 0.5810 -0.0319 0.4701 0.054 Uiso 1 1 calc R . .
C18 C 0.7407(5) 0.2698(3) 0.5501(3) 0.0478(13) Uani 1 1 d . . .
H18A H 0.7332 0.3197 0.5270 0.072 Uiso 1 1 calc R . .
H18B H 0.8362 0.2623 0.5859 0.072 Uiso 1 1 calc R . .
H18C H 0.6767 0.2681 0.5733 0.072 Uiso 1 1 calc R . .
C19 C 0.5772(4) 0.1921(2) 0.2953(2) 0.0310(10) Uani 1 1 d . . .
H19A H 0.5797 0.2482 0.2943 0.047 Uiso 1 1 calc R . .
H19B H 0.4821 0.1743 0.2667 0.047 Uiso 1 1 calc R . .
H19C H 0.6398 0.1712 0.2757 0.047 Uiso 1 1 calc R . .
C21 C 0.6572(4) -0.0658(2) 0.3534(2) 0.0295(10) Uani 1 1 d . . .
C22 C 0.8044(4) -0.0737(2) 0.3827(2) 0.0323(10) Uani 1 1 d . . .
C23 C 0.8675(5) -0.1452(3) 0.4026(2) 0.0365(11) Uani 1 1 d . . .
H23A H 0.9662 -0.1482 0.4222 0.044 Uiso 1 1 calc R . .
C24 C 0.7921(5) -0.2119(2) 0.3949(2) 0.0360(11) Uani 1 1 d . . .
C25 C 0.6498(5) -0.2051(2) 0.3666(2) 0.0328(11) Uani 1 1 d . . .
H25A H 0.5959 -0.2503 0.3606 0.039 Uiso 1 1 calc R . .
C26 C 0.5801(4) -0.1348(2) 0.3461(2) 0.0313(10) Uani 1 1 d . . .
C27 C 0.9011(4) -0.0067(3) 0.3942(2) 0.0382(11) Uani 1 1 d . . .
H27A H 0.9976 -0.0248 0.4148 0.057 Uiso 1 1 calc R . .
H27B H 0.8881 0.0300 0.4269 0.057 Uiso 1 1 calc R . .
H27C H 0.8805 0.0185 0.3484 0.057 Uiso 1 1 calc R . .
C28 C 0.8620(5) -0.2898(3) 0.4163(3) 0.0483(13) Uani 1 1 d . . .
H28A H 0.7908 -0.3295 0.4067 0.072 Uiso 1 1 calc R . .
H28B H 0.9241 -0.2895 0.4673 0.072 Uiso 1 1 calc R . .
H28C H 0.9160 -0.3006 0.3887 0.072 Uiso 1 1 calc R . .
C29 C 0.4238(4) -0.1388(2) 0.3187(2) 0.0367(11) Uani 1 1 d . . .
H29A H 0.3953 -0.1922 0.3186 0.055 Uiso 1 1 calc R . .
H29B H 0.3808 -0.1184 0.2700 0.055 Uiso 1 1 calc R . .
H29C H 0.3938 -0.1083 0.3496 0.055 Uiso 1 1 calc R . .
C31 C 0.6887(6) -0.0615(3) 0.2005(3) 0.0579(15) Uani 1 1 d . . .
H31A H 0.7898 -0.0545 0.2215 0.087 Uiso 1 1 calc R . .
H31B H 0.6577 -0.0820 0.1520 0.087 Uiso 1 1 calc R . .
H31C H 0.6638 -0.0975 0.2297 0.087 Uiso 1 1 calc R . .
C32 C 0.6707(5) 0.0865(3) 0.1639(2) 0.0491(13) Uani 1 1 d . . .
H32A H 0.7727 0.0875 0.1867 0.074 Uiso 1 1 calc R . .
H32B H 0.6344 0.1356 0.1718 0.074 Uiso 1 1 calc R . .
H32C H 0.6390 0.0779 0.1125 0.074 Uiso 1 1 calc R . .
C41 C 0.2550(5) 0.2299(3) 0.2829(2) 0.0397(11) Uani 1 1 d . . .
H41A H 0.2457 0.1900 0.2477 0.060 Uiso 1 1 calc R . .
H41B H 0.3414 0.2218 0.3257 0.060 Uiso 1 1 calc R . .
H41C H 0.2575 0.2803 0.2626 0.060 Uiso 1 1 calc R . .
C42 C 0.0029(5) 0.2291(3) 0.2365(2) 0.0478(13) Uani 1 1 d . . .
H42A H 0.0046 0.1901 0.2027 0.072 Uiso 1 1 calc R . .
H42B H -0.0075 0.2800 0.2147 0.072 Uiso 1 1 calc R . .
H42C H -0.0755 0.2193 0.2489 0.072 Uiso 1 1 calc R . .
C43 C -0.0883(5) 0.3224(3) 0.3783(3) 0.0479(13) Uani 1 1 d . . .
H43A H -0.1637 0.2986 0.3870 0.072 Uiso 1 1 calc R . .
H43B H -0.1275 0.3498 0.3327 0.072 Uiso 1 1 calc R . .
H43C H -0.0377 0.3585 0.4168 0.072 Uiso 1 1 calc R . .
C44 C -0.0163(5) 0.1845(3) 0.3921(3) 0.0422(12) Uani 1 1 d . . .
H44A H -0.1030 0.1815 0.3984 0.063 Uiso 1 1 calc R . .
H44B H 0.0617 0.1681 0.4361 0.063 Uiso 1 1 calc R . .
H44C H -0.0227 0.1510 0.3527 0.063 Uiso 1 1 calc R . .
C45 C 0.3319(5) 0.1919(2) 0.4508(2) 0.0382(11) Uani 1 1 d . . .
H45A H 0.4261 0.1929 0.4892 0.057 Uiso 1 1 calc R . .
H45B H 0.3311 0.1603 0.4114 0.057 Uiso 1 1 calc R . .
H45C H 0.2675 0.1701 0.4689 0.057 Uiso 1 1 calc R . .
C46 C 0.3575(5) 0.3323(3) 0.4760(2) 0.0439(12) Uani 1 1 d . . .
H46A H 0.4468 0.3137 0.5118 0.066 Uiso 1 1 calc R . .
H46B H 0.2985 0.3484 0.4996 0.066 Uiso 1 1 calc R . .
H46C H 0.3735 0.3760 0.4506 0.066 Uiso 1 1 calc R . .
B1 B 0.5877(5) 0.0204(3) 0.3292(3) 0.0296(11) Uani 1 1 d . . .
B2 B 0.6153(6) 0.0184(3) 0.1976(3) 0.0367(13) Uani 1 1 d . . .
N1 N 0.1349(4) 0.2260(2) 0.30202(18) 0.0356(9) Uani 1 1 d . . .
N2 N 0.0062(4) 0.2635(2) 0.3759(2) 0.0418(10) Uani 1 1 d . . .
N3 N 0.2881(4) 0.2708(2) 0.42520(18) 0.0347(9) Uani 1 1 d . . .

loop_
_atom_site_aniso_label
_atom_site_aniso_U_11
_atom_site_aniso_U_22
_atom_site_aniso_U_33
_atom_site_aniso_U_23
_atom_site_aniso_U_13
_atom_site_aniso_U_12
S1 0.0324(7) 0.0315(6) 0.0351(7) 0.0027(5) 0.0163(5) 0.0008(5)
F1 0.0331(14) 0.0366(14) 0.0313(14) 0.0008(11) 0.0181(11) -0.0006(11)
C1 0.035(3) 0.025(2) 0.029(2) 0.0002(18) 0.012(2) -0.0030(18)
C2 0.033(3) 0.036(2) 0.033(2) -0.007(2) 0.013(2) -0.003(2)
C3 0.034(3) 0.037(3) 0.053(3) -0.007(2) 0.020(2) -0.002(2)
C4 0.027(3) 0.037(3) 0.052(3) 0.002(2) 0.004(2) -0.003(2)
C5 0.047(3) 0.045(3) 0.037(3) 0.002(2) -0.001(3) -0.013(2)
C6 0.066(4) 0.056(3) 0.028(3) -0.002(2) 0.008(3) -0.018(3)
C7 0.060(4) 0.047(3) 0.034(3) 0.001(2) 0.019(3) -0.007(2)
C8 0.048(3) 0.028(2) 0.031(3) -0.0004(19) 0.018(2) -0.006(2)
C9 0.034(3) 0.023(2) 0.034(3) 0.0009(18) 0.008(2) -0.0052(18)
C10 0.042(3) 0.030(2) 0.033(3) 0.0020(19) 0.008(2) -0.006(2)
C11 0.023(2) 0.033(2) 0.033(2) -0.0008(19) 0.0121(18) 0.0004(18)
C12 0.027(2) 0.036(2) 0.029(2) 0.0021(19) 0.0133(19) 0.0027(19)
C13 0.027(2) 0.052(3) 0.029(2) -0.002(2) 0.0119(19) 0.003(2)
C14 0.024(2) 0.042(3) 0.037(3) -0.009(2) 0.013(2) 0.0001(19)
C15 0.026(2) 0.034(2) 0.039(3) -0.002(2) 0.015(2) -0.0014(18)
C16 0.022(2) 0.033(2) 0.030(2) -0.0005(19) 0.0105(18) -0.0005(18)
C17 0.038(3) 0.042(3) 0.029(2) 0.003(2) 0.015(2) 0.003(2)
C18 0.039(3) 0.058(3) 0.042(3) -0.018(2) 0.013(2) 0.000(2)
C19 0.029(2) 0.030(2) 0.037(3) -0.0021(19) 0.017(2) 0.0024(18)
C21 0.035(3) 0.030(2) 0.024(2) -0.0005(18) 0.0122(19) -0.0006(19)
C22 0.034(3) 0.034(2) 0.030(2) -0.0032(19) 0.0145(19) 0.000(2)
C23 0.033(3) 0.044(3) 0.032(2) 0.005(2) 0.013(2) 0.006(2)
C24 0.050(3) 0.034(3) 0.028(2) 0.0024(19) 0.020(2) 0.007(2)
C25 0.046(3) 0.031(2) 0.023(2) -0.0009(18) 0.016(2) -0.002(2)
C26 0.038(3) 0.034(2) 0.025(2) -0.0008(19) 0.0157(19) 0.000(2)
C27 0.027(3) 0.043(3) 0.042(3) 0.001(2) 0.013(2) 0.001(2)
C28 0.064(3) 0.038(3) 0.045(3) 0.009(2) 0.026(3) 0.008(2)
C29 0.044(3) 0.029(2) 0.039(3) -0.004(2) 0.018(2) -0.007(2)
C31 0.079(4) 0.062(3) 0.040(3) -0.001(3) 0.032(3) 0.021(3)
C32 0.059(3) 0.057(3) 0.038(3) 0.001(2) 0.028(3) -0.006(3)
C41 0.044(3) 0.044(3) 0.041(3) -0.001(2) 0.027(2) -0.001(2)
C42 0.040(3) 0.056(3) 0.037(3) -0.004(2) 0.006(2) -0.002(2)
C43 0.041(3) 0.049(3) 0.056(3) 0.004(2) 0.022(2) 0.010(2)
C44 0.036(3) 0.037(3) 0.054(3) 0.005(2) 0.020(2) -0.002(2)
C45 0.033(3) 0.044(3) 0.040(3) 0.005(2) 0.018(2) 0.010(2)
C46 0.046(3) 0.046(3) 0.040(3) -0.004(2) 0.019(2) -0.009(2)
B1 0.034(3) 0.033(3) 0.026(3) 0.004(2) 0.017(2) -0.002(2)
B2 0.048(3) 0.037(3) 0.028(3) -0.001(2) 0.019(3) 0.001(2)
N1 0.031(2) 0.039(2) 0.033(2) -0.0019(17) 0.0099(16) -0.0010(16)
N2 0.040(2) 0.031(2) 0.062(3) 0.0073(19) 0.029(2) 0.0044(17)
N3 0.035(2) 0.035(2) 0.029(2) -0.0011(16) 0.0090(16) -0.0035(16)

loop_
_atom_type_symbol
_atom_type_description
_atom_type_scat_dispersion_real
_atom_type_scat_dispersion_imag
_atom_type_scat_source
C C 0.0033 0.0016 'International Tables Vol C Tables 4.2.6.8 and 6.1.1.4'
B B 0.0013 0.0007 'International Tables Vol C Tables 4.2.6.8 and 6.1.1.4'
F F 0.0171 0.0103 'International Tables Vol C Tables 4.2.6.8 and 6.1.1.4'
N N 0.0061 0.0033 'International Tables Vol C Tables 4.2.6.8 and 6.1.1.4'
S S 0.1246 0.1234 'International Tables Vol C Tables 4.2.6.8 and 6.1.1.4'
H H 0.0000 0.0000 'International Tables Vol C Tables 4.2.6.8 and 6.1.1.4'

loop_
_geom_angle_atom_site_label_1
_geom_angle_atom_site_label_2
_geom_angle_atom_site_label_3
_geom_angle
_geom_angle_site_symmetry_1
_geom_angle_site_symmetry_3
_geom_angle_publ_flag
N3 S1 N2 114.8(2) . . ?
N3 S1 N1 98.80(18) . . ?
N2 S1 N1 99.76(19) . . ?
B1 F1 B2 125.7(3) . . ?
C2 C1 C9 117.4(4) . . ?
C2 C1 B1 117.8(4) . . ?
C9 C1 B1 124.7(4) . . ?
C1 C2 C3 123.2(4) . . ?
C1 C2 H2A 118.4 . . ?
C3 C2 H2A 118.4 . . ?
C4 C3 C2 119.7(4) . . ?
C4 C3 H3A 120.2 . . ?
C2 C3 H3A 120.2 . . ?
C3 C4 C10 120.7(4) . . ?
C3 C4 H4A 119.7 . . ?
C10 C4 H4A 119.7 . . ?
C6 C5 C10 120.4(5) . . ?
C6 C5 H5A 119.8 . . ?
C10 C5 H5A 119.8 . . ?
C5 C6 C7 120.1(5) . . ?
C5 C6 H6A 119.9 . . ?
C7 C6 H6A 119.9 . . ?
C6 C7 C8 123.4(5) . . ?
C6 C7 H7A 118.3 . . ?
C8 C7 H7A 118.3 . . ?
C7 C8 C9 116.9(4) . . ?
C7 C8 B2 117.3(4) . . ?
C9 C8 B2 125.8(4) . . ?
C10 C9 C1 119.5(4) . . ?
C10 C9 C8 119.3(4) . . ?
C1 C9 C8 121.2(4) . . ?
C5 C10 C4 120.7(4) . . ?
C5 C10 C9 119.8(5) . . ?
C4 C10 C9 119.5(4) . . ?
C12 C11 C16 116.3(4) . . ?
C12 C11 B1 123.4(4) . . ?
C16 C11 B1 120.1(4) . . ?
C13 C12 C11 120.9(4) . . ?
C13 C12 C17 115.7(4) . . ?
C11 C12 C17 123.4(4) . . ?
C12 C13 C14 122.2(4) . . ?
C12 C13 H13A 118.9 . . ?
C14 C13 H13A 118.9 . . ?
C15 C14 C13 116.7(4) . . ?
C15 C14 C18 122.3(4) . . ?
C13 C14 C18 120.9(4) . . ?
C14 C15 C16 122.9(4) . . ?
C14 C15 H15A 118.6 . . ?
C16 C15 H15A 118.6 . . ?
C15 C16 C11 120.9(4) . . ?
C15 C16 C19 116.0(4) . . ?
C11 C16 C19 123.1(4) . . ?
C12 C17 H17A 109.5 . . ?
C12 C17 H17B 109.5 . . ?
H17A C17 H17B 109.5 . . ?
C12 C17 H17C 109.5 . . ?
H17A C17 H17C 109.5 . . ?
H17B C17 H17C 109.5 . . ?
C14 C18 H18A 109.5 . . ?
C14 C18 H18B 109.5 . . ?
H18A C18 H18B 109.5 . . ?
C14 C18 H18C 109.5 . . ?
H18A C18 H18C 109.5 . . ?
H18B C18 H18C 109.5 . . ?
C16 C19 H19A 109.5 . . ?
C16 C19 H19B 109.5 . . ?
H19A C19 H19B 109.5 . . ?
C16 C19 H19C 109.5 . . ?
H19A C19 H19C 109.5 . . ?
H19B C19 H19C 109.5 . . ?
C22 C21 C26 116.1(4) . . ?
C22 C21 B1 119.0(3) . . ?
C26 C21 B1 124.9(4) . . ?
C23 C22 C21 121.1(4) . . ?
C23 C22 C27 116.0(4) . . ?
C21 C22 C27 122.9(4) . . ?
C24 C23 C22 122.5(4) . . ?
C24 C23 H23A 118.8 . . ?
C22 C23 H23A 118.8 . . ?
C25 C24 C23 117.0(4) . . ?
C25 C24 C28 120.9(4) . . ?
C23 C24 C28 122.1(4) . . ?
C24 C25 C26 123.2(4) . . ?
C24 C25 H25A 118.4 . . ?
C26 C25 H25A 118.4 . . ?
C25 C26 C21 120.1(4) . . ?
C25 C26 C29 115.3(4) . . ?
C21 C26 C29 124.6(4) . . ?
C22 C27 H27A 109.5 . . ?
C22 C27 H27B 109.5 . . ?
H27A C27 H27B 109.5 . . ?
C22 C27 H27C 109.5 . . ?
H27A C27 H27C 109.5 . . ?
H27B C27 H27C 109.5 . . ?
C24 C28 H28A 109.5 . . ?
C24 C28 H28B 109.5 . . ?
H28A C28 H28B 109.5 . . ?
C24 C28 H28C 109.5 . . ?
H28A C28 H28C 109.5 . . ?
H28B C28 H28C 109.5 . . ?
C26 C29 H29A 109.5 . . ?
C26 C29 H29B 109.5 . . ?
H29A C29 H29B 109.5 . . ?
C26 C29 H29C 109.5 . . ?
H29A C29 H29C 109.5 . . ?
H29B C29 H29C 109.5 . . ?
B2 C31 H31A 109.5 . . ?
B2 C31 H31B 109.5 . . ?
H31A C31 H31B 109.5 . . ?
B2 C31 H31C 109.5 . . ?
H31A C31 H31C 109.5 . . ?
H31B C31 H31C 109.5 . . ?
B2 C32 H32A 109.5 . . ?
B2 C32 H32B 109.5 . . ?
H32A C32 H32B 109.5 . . ?
B2 C32 H32C 109.5 . . ?
H32A C32 H32C 109.5 . . ?
H32B C32 H32C 109.5 . . ?
N1 C41 H41A 109.5 . . ?
N1 C41 H41B 109.5 . . ?
H41A C41 H41B 109.5 . . ?
N1 C41 H41C 109.5 . . ?
H41A C41 H41C 109.5 . . ?
H41B C41 H41C 109.5 . . ?
N1 C42 H42A 109.5 . . ?
N1 C42 H42B 109.5 . . ?
H42A C42 H42B 109.5 . . ?
N1 C42 H42C 109.5 . . ?
H42A C42 H42C 109.5 . . ?
H42B C42 H42C 109.5 . . ?
N2 C43 H43A 109.5 . . ?
N2 C43 H43B 109.5 . . ?
H43A C43 H43B 109.5 . . ?
N2 C43 H43C 109.5 . . ?
H43A C43 H43C 109.5 . . ?
H43B C43 H43C 109.5 . . ?
N2 C44 H44A 109.5 . . ?
N2 C44 H44B 109.5 . . ?
H44A C44 H44B 109.5 . . ?
N2 C44 H44C 109.5 . . ?
H44A C44 H44C 109.5 . . ?
H44B C44 H44C 109.5 . . ?
N3 C45 H45A 109.5 . . ?
N3 C45 H45B 109.5 . . ?
H45A C45 H45B 109.5 . . ?
N3 C45 H45C 109.5 . . ?
H45A C45 H45C 109.5 . . ?
H45B C45 H45C 109.5 . . ?
N3 C46 H46A 109.5 . . ?
N3 C46 H46B 109.5 . . ?
H46A C46 H46B 109.5 . . ?
N3 C46 H46C 109.5 . . ?
H46A C46 H46C 109.5 . . ?
H46B C46 H46C 109.5 . . ?
F1 B1 C1 103.9(3) . . ?
F1 B1 C11 104.5(3) . . ?
C1 B1 C11 110.1(3) . . ?
F1 B1 C21 100.7(3) . . ?
C1 B1 C21 117.7(3) . . ?
C11 B1 C21 117.5(3) . . ?
C31 B2 C32 113.9(4) . . ?
C31 B2 F1 107.7(4) . . ?
C32 B2 F1 102.9(3) . . ?
C31 B2 C8 112.7(4) . . ?
C32 B2 C8 113.4(4) . . ?
F1 B2 C8 105.2(3) . . ?
C41 N1 C42 109.9(4) . . ?
C41 N1 S1 114.2(3) . . ?
C42 N1 S1 111.7(3) . . ?
C43 N2 C44 118.6(4) . . ?
C43 N2 S1 116.8(3) . . ?
C44 N2 S1 124.3(3) . . ?
C46 N3 C45 116.0(3) . . ?
C46 N3 S1 116.1(3) . . ?
C45 N3 S1 123.6(3) . . ?

loop_
_geom_bond_atom_site_label_1
_geom_bond_atom_site_label_2
_geom_bond_distance
_geom_bond_site_symmetry_2
_geom_bond_publ_flag
S1 N3 1.616(4) . ?
S1 N2 1.616(4) . ?
S1 N1 1.678(4) . ?
F1 B1 1.600(5) . ?
F1 B2 1.606(5) . ?
C1 C2 1.372(6) . ?
C1 C9 1.438(6) . ?
C1 B1 1.611(6) . ?
C2 C3 1.409(6) . ?
C2 H2A 0.9500 . ?
C3 C4 1.350(6) . ?
C3 H3A 0.9500 . ?
C4 C10 1.419(7) . ?
C4 H4A 0.9500 . ?
C5 C6 1.359(7) . ?
C5 C10 1.417(6) . ?
C5 H5A 0.9500 . ?
C6 C7 1.386(7) . ?
C6 H6A 0.9500 . ?
C7 C8 1.394(6) . ?
C7 H7A 0.9500 . ?
C8 C9 1.444(6) . ?
C8 B2 1.608(7) . ?
C9 C10 1.423(6) . ?
C11 C12 1.418(6) . ?
C11 C16 1.419(6) . ?
C11 B1 1.633(6) . ?
C12 C13 1.397(6) . ?
C12 C17 1.504(6) . ?
C13 C14 1.401(6) . ?
C13 H13A 0.9500 . ?
C14 C15 1.377(6) . ?
C14 C18 1.510(6) . ?
C15 C16 1.395(6) . ?
C15 H15A 0.9500 . ?
C16 C19 1.512(6) . ?
C17 H17A 0.9800 . ?
C17 H17B 0.9800 . ?
C17 H17C 0.9800 . ?
C18 H18A 0.9800 . ?
C18 H18B 0.9800 . ?
C18 H18C 0.9800 . ?
C19 H19A 0.9800 . ?
C19 H19B 0.9800 . ?
C19 H19C 0.9800 . ?
C21 C22 1.422(6) . ?
C21 C26 1.424(6) . ?
C21 B1 1.656(6) . ?
C22 C23 1.392(6) . ?
C22 C27 1.506(6) . ?
C23 C24 1.382(6) . ?
C23 H23A 0.9500 . ?
C24 C25 1.373(6) . ?
C24 C28 1.522(6) . ?
C25 C26 1.403(6) . ?
C25 H25A 0.9500 . ?
C26 C29 1.509(6) . ?
C27 H27A 0.9800 . ?
C27 H27B 0.9800 . ?
C27 H27C 0.9800 . ?
C28 H28A 0.9800 . ?
C28 H28B 0.9800 . ?
C28 H28C 0.9800 . ?
C29 H29A 0.9800 . ?
C29 H29B 0.9800 . ?
C29 H29C 0.9800 . ?
C31 B2 1.585(7) . ?
C31 H31A 0.9800 . ?
C31 H31B 0.9800 . ?
C31 H31C 0.9800 . ?
C32 B2 1.606(7) . ?
C32 H32A 0.9800 . ?
C32 H32B 0.9800 . ?
C32 H32C 0.9800 . ?
C41 N1 1.482(5) . ?
C41 H41A 0.9800 . ?
C41 H41B 0.9800 . ?
C41 H41C 0.9800 . ?
C42 N1 1.483(5) . ?
C42 H42A 0.9800 . ?
C42 H42B 0.9800 . ?
C42 H42C 0.9800 . ?
C43 N2 1.449(6) . ?
C43 H43A 0.9800 . ?
C43 H43B 0.9800 . ?
C43 H43C 0.9800 . ?
C44 N2 1.460(6) . ?
C44 H44A 0.9800 . ?
C44 H44B 0.9800 . ?
C44 H44C 0.9800 . ?
C45 N3 1.478(5) . ?
C45 H45A 0.9800 . ?
C45 H45B 0.9800 . ?
C45 H45C 0.9800 . ?
C46 N3 1.465(5) . ?
C46 H46A 0.9800 . ?
C46 H46B 0.9800 . ?
C46 H46C 0.9800 . ?
